data_1567489
loop_
_publ_author_name
'Ali, R.'
'Yashima, M.'

_publ_section_title
;
 Space group and crystal structure of the perovskite CaTiO3 from 296 to
 1720 K : tetragonal phase at 1598 K
;
_journal_name_full 'Journal of Solid State Chemistry'
_journal_page_first 2867
_journal_page_last 2872
_journal_paper_doi 10.1016/j.jssc.2005.06.027
_journal_volume 178
_journal_year 2005
_chemical_formula_sum 'Ca O3 Ti'
_chemical_name_common CaTiO3
_chemical_name_mineral 'perovskite at 1598 K'
_space_group_IT_number 140
_space_group_name_Hall '-I 4 2c'
_space_group_name_H-M_alt 'I 4/m c m'
_cell_angle_alpha 90.000000
_cell_angle_beta 90.000000
_cell_angle_gamma 90.000000
_cell_formula_units_Z 4
_cell_length_a 5.4984(4)
_cell_length_b 5.4984(4)
_cell_length_c 7.7828(8)
_cell_volume 235.29(3)
_diffrn_ambient_pressure 100
_diffrn_ambient_temperature 298
_cod_data_source_file CaTiO3-tetragonal.cif
_cod_data_source_block CaTiO3-tetragonal
_cod_original_cell_volume 235.293
_cod_original_formula_sum 'Ca Ti O3'
_cod_database_code 1567489

loop_
_space_group_symop_id
_space_group_symop_operation_xyz
1 x,y,z
2 -x,-y,-z
3 -x,-y,z
4 x,y,-z
5 -y,x,z
6 y,-x,-z
7 y,-x,z
8 -y,x,-z
9 -x,y,-z+1/2
10 x,-y,z+1/2
11 x,-y,-z+1/2
12 -x,y,z+1/2
13 y,x,-z+1/2
14 -y,-x,z+1/2
15 -y,-x,-z+1/2
16 y,x,z+1/2
17 x+1/2,y+1/2,z+1/2
18 -x+1/2,-y+1/2,-z+1/2
19 -x+1/2,-y+1/2,z+1/2
20 x+1/2,y+1/2,-z+1/2
21 -y+1/2,x+1/2,z+1/2
22 y+1/2,-x+1/2,-z+1/2
23 y+1/2,-x+1/2,z+1/2
24 -y+1/2,x+1/2,-z+1/2
25 -x+1/2,y+1/2,-z
26 x+1/2,-y+1/2,z
27 x+1/2,-y+1/2,-z
28 -x+1/2,y+1/2,z
29 y+1/2,x+1/2,-z
30 -y+1/2,-x+1/2,z
31 -y+1/2,-x+1/2,-z
32 y+1/2,x+1/2,z

loop_
_atom_site_label
_atom_site_occupancy
_atom_site_fract_x
_atom_site_fract_y
_atom_site_fract_z
_atom_site_adp_type
_atom_site_B_iso_or_equiv
_atom_site_type_symbol
Ca 1.0 0.000000 0.500000 0.250000 Biso 3.80(7) Ca
Ti 1.0 0.000000 0.000000 0.000000 Biso 1.9(1) Ti
O1 1.0 0.000000 0.000000 0.250000 Biso 7.99 O
O2 1.0 0.2284(4) 0.7284(4) 0.000000 Biso 3.91 O
